data_7114770
loop_
_publ_author_name
'G\"obel, Angela'
'Imhof, Wolfgang'

_publ_section_title
;
 One-pot ruthenium catalyzed synthesis of spiro[pyrrolidin-2-one]
 derivatives by a [2 + 2 + 1] cycloaddition of ketimines, carbon monoxide
 and ethylene
;
_journal_issue 7
_journal_name_full 'Chemical Communications'
_journal_page_first 593
_journal_paper_doi 10.1039/b008290m
_journal_year 2001
_chemical_formula_sum 'C24 H27 N3 O2'
_chemical_formula_weight 389.49
_chemical_name_systematic
; 
? 
;
_space_group_IT_number 19
_symmetry_cell_setting orthorhombic
_symmetry_space_group_name_Hall 'P 2ac 2ab'
_symmetry_space_group_name_H-M 'P 21 21 21'
_atom_sites_solution_hydrogens geom
_atom_sites_solution_primary direct
_atom_sites_solution_secondary difmap
_audit_creation_method SHELXL
_cell_angle_alpha 90.00
_cell_angle_beta 90.00
_cell_angle_gamma 90.00
_cell_formula_units_Z 4
_cell_length_a 8.2350(4)
_cell_length_b 11.1009(6)
_cell_length_c 23.0091(15)
_cell_measurement_temperature 183(2)
_cell_volume 2103.4(2)
_computing_cell_refinement DENZO
_computing_data_collection DENZO
_computing_data_reduction DENZO
_computing_molecular_graphics XP
_computing_publication_material XP
_computing_structure_refinement 'SHELXL-93 (Sheldrick, 1993)'
_computing_structure_solution 'SHELXS-86 (Sheldrick, 1990)'
_diffrn_ambient_temperature 183(2)
_diffrn_measurement_device KAPPA-CCD
_diffrn_measurement_method 'phi-scan, omega-scan'
_diffrn_radiation_monochromator graphite
_diffrn_radiation_source 'fine-focus sealed tube'
_diffrn_radiation_type MoK\a
_diffrn_radiation_wavelength 0.71073
_diffrn_reflns_av_R_equivalents 0.1073
_diffrn_reflns_av_sigmaI/netI 0.1452
_diffrn_reflns_limit_h_max 10
_diffrn_reflns_limit_h_min -10
_diffrn_reflns_limit_k_max 14
_diffrn_reflns_limit_k_min -14
_diffrn_reflns_limit_l_max 23
_diffrn_reflns_limit_l_min -29
_diffrn_reflns_number 11462
_diffrn_reflns_theta_max 27.51
_diffrn_reflns_theta_min 3.55
_exptl_absorpt_coefficient_mu 0.079
_exptl_crystal_colour colourless
_exptl_crystal_density_diffrn 1.230
_exptl_crystal_description plate
_exptl_crystal_F_000 832
_exptl_crystal_size_max 0.3
_exptl_crystal_size_mid 0.1
_exptl_crystal_size_min 0.02
_refine_diff_density_max 0.214
_refine_diff_density_min -0.275
_refine_diff_density_rms 0.047
_refine_ls_abs_structure_details 'Flack H D (1983), Acta Cryst. A39, 876-881'
_refine_ls_abs_structure_Flack -1.88(247)
_refine_ls_extinction_method none
_refine_ls_goodness_of_fit_all 0.987
_refine_ls_goodness_of_fit_obs 1.069
_refine_ls_matrix_type full
_refine_ls_number_parameters 268
_refine_ls_number_reflns 4734
_refine_ls_number_restraints 0
_refine_ls_restrained_S_all 0.987
_refine_ls_restrained_S_obs 1.069
_refine_ls_R_factor_all 0.1423
_refine_ls_R_factor_obs 0.0830
_refine_ls_shift/esd_max -0.152
_refine_ls_shift/esd_mean 0.004
_refine_ls_structure_factor_coef Fsqd
_refine_ls_weighting_details 'w=1/[\s^2^(Fo^2^)+(0.0779P)^2^+0.6955P] where P=(Fo^2^+2Fc^2^)/3'
_refine_ls_weighting_scheme calc
_refine_ls_wR_factor_all 0.1741
_refine_ls_wR_factor_obs 0.1507
_reflns_number_observed 3079
_reflns_number_total 4734
_reflns_observed_criterion >2sigma(I)
_cod_data_source_file b008290m.txt
_cod_data_source_block kat
_cod_depositor_comments
;
The following automatic conversions were performed:

'_symmetry_cell_setting' tag value 'orthorhmbic' was replaced with
'orthorhombic' value as specified in the replacement file
'/home/robertas/cod-tools/perl-scripts/inputs/replacement_values.lst'.

Automatic conversion script
Id: cif_fix_values 3143 2015-03-26 13:38:13Z robertas 

The following automatic conversions were performed:

'_refine_ls_weighting_scheme' value 'calc
w=1/[\s^2^(Fo^2^)+(0.0779P)^2^+0.6955P] where P=(Fo^2^+2Fc^2^)/3' was
changed to 'calc'. New tag '_refine_ls_weighting_details' was
created. The value of the new tag was set to
'w=1/[\s^2^(Fo^2^)+(0.0779P)^2^+0.6955P] where P=(Fo^2^+2Fc^2^)/3'.

Automatic conversion script
Id: cif_fix_values 3143 2015-03-26 13:38:13Z robertas 
;
_cod_original_sg_symbol_H-M P2(1)2(1)2(1)
_cod_database_code 7114770

loop_
_symmetry_equiv_pos_as_xyz
'x, y, z'
'-x+1/2, -y, z+1/2'
'-x, y+1/2, -z+1/2'
'x+1/2, -y+1/2, -z'

loop_
_atom_site_aniso_label
_atom_site_aniso_U_11
_atom_site_aniso_U_22
_atom_site_aniso_U_33
_atom_site_aniso_U_23
_atom_site_aniso_U_13
_atom_site_aniso_U_12
N1 0.0227(13) 0.037(2) 0.023(2) 0.0007(14) 0.0015(12) 0.0006(13)
C1 0.024(2) 0.064(3) 0.031(2) -0.008(2) 0.003(2) 0.000(2)
C2 0.029(2) 0.051(2) 0.031(2) -0.002(2) 0.006(2) 0.003(2)
C3 0.028(2) 0.041(2) 0.039(2) 0.005(2) 0.005(2) 0.003(2)
C4 0.019(2) 0.034(2) 0.029(2) 0.001(2) -0.0001(14) -0.0026(14)
C5 0.022(2) 0.042(2) 0.034(2) 0.008(2) -0.003(2) 0.002(2)
O1 0.0236(11) 0.046(2) 0.0270(15) -0.0008(12) -0.0003(10) -0.0052(11)
C6 0.022(2) 0.035(2) 0.025(2) 0.003(2) 0.0014(14) -0.004(2)
C7 0.023(2) 0.029(2) 0.026(2) 0.005(2) 0.0054(14) 0.004(2)
C8 0.035(2) 0.027(2) 0.038(2) -0.002(2) 0.006(2) -0.008(2)
C9 0.034(2) 0.029(2) 0.033(2) -0.006(2) 0.006(2) 0.001(2)
C10 0.030(2) 0.032(2) 0.016(2) -0.0036(15) 0.0015(14) 0.002(2)
O2 0.0236(12) 0.045(2) 0.044(2) 0.0024(13) 0.0079(11) -0.0022(12)
N2 0.0253(13) 0.0281(14) 0.0200(15) -0.0001(12) 0.0025(12) -0.0031(13)
C11 0.0204(15) 0.031(2) 0.020(2) -0.0017(14) 0.0033(13) -0.002(2)
C12 0.028(2) 0.037(2) 0.028(2) -0.002(2) -0.0054(15) -0.009(2)
C13 0.035(2) 0.037(2) 0.029(2) 0.006(2) -0.007(2) 0.001(2)
C14 0.033(2) 0.032(2) 0.024(2) 0.0006(15) 0.006(2) 0.003(2)
C15 0.035(2) 0.037(2) 0.029(2) -0.007(2) 0.000(2) -0.010(2)
C16 0.033(2) 0.037(2) 0.026(2) 0.001(2) -0.003(2) 0.000(2)
C17 0.063(3) 0.028(2) 0.048(3) 0.003(2) -0.004(2) 0.000(2)
N3 0.0249(14) 0.043(2) 0.025(2) -0.0025(14) -0.0003(12) 0.0015(14)
C18 0.0158(14) 0.041(2) 0.028(2) -0.001(2) 0.0006(14) 0.005(2)
C19 0.038(2) 0.037(2) 0.037(2) 0.001(2) 0.000(2) 0.003(2)
C20 0.038(2) 0.044(2) 0.035(2) 0.014(2) -0.001(2) 0.003(2)
C21 0.026(2) 0.055(2) 0.023(2) 0.001(2) 0.001(2) 0.011(2)
C22 0.028(2) 0.038(2) 0.033(2) -0.004(2) 0.001(2) 0.006(2)
C23 0.028(2) 0.038(2) 0.025(2) 0.005(2) 0.0009(14) 0.004(2)
C24 0.064(3) 0.081(3) 0.029(2) 0.000(2) -0.011(2) 0.009(3)

loop_
_atom_site_label
_atom_site_type_symbol
_atom_site_fract_x
_atom_site_fract_y
_atom_site_fract_z
_atom_site_U_iso_or_equiv
_atom_site_thermal_displace_type
_atom_site_occupancy
_atom_site_calc_flag
_atom_site_refinement_flags
N1 N 0.8878(3) 0.5240(3) 0.22062(13) 0.0276(7) Uani 1 d .
C1 C 0.8451(4) 0.5468(4) 0.2822(2) 0.0394(10) Uani 1 d .
H1A H 0.8952(4) 0.6224(4) 0.2963(2) 0.042(3) Uiso 1 calc R
H1B H 0.8807(4) 0.4794(4) 0.3073(2) 0.042(3) Uiso 1 calc R
C2 C 0.6601(4) 0.5568(4) 0.2812(2) 0.0372(9) Uani 1 d .
H2A H 0.6088(4) 0.4769(4) 0.2866(2) 0.042(3) Uiso 1 calc R
H2B H 0.6211(4) 0.6118(4) 0.3121(2) 0.042(3) Uiso 1 calc R
C3 C 0.6232(4) 0.6074(4) 0.2213(2) 0.0361(9) Uani 1 d .
H3A H 0.6452(4) 0.6950(4) 0.2195(2) 0.042(3) Uiso 1 calc R
H3B H 0.5090(4) 0.5923(4) 0.2101(2) 0.042(3) Uiso 1 calc R
C4 C 0.7403(4) 0.5372(3) 0.1829(2) 0.0275(8) Uani 1 d .
H4 H 0.6938(4) 0.4555(3) 0.1753(2) 0.021(8) Uiso 1 calc R
C5 C 0.7931(4) 0.5918(3) 0.1263(2) 0.0325(8) Uani 1 d .
H5A H 0.6980(4) 0.6048(3) 0.1007(2) 0.042(3) Uiso 1 calc R
H5B H 0.8466(4) 0.6704(3) 0.1331(2) 0.042(3) Uiso 1 calc R
O1 O 0.9050(3) 0.5091(2) 0.09948(11) 0.0322(6) Uani 1 d .
C6 C 1.0477(4) 0.4863(3) 0.1321(2) 0.0274(8) Uani 1 d .
C7 C 1.0391(4) 0.5248(3) 0.1967(2) 0.0261(8) Uani 1 d .
C8 C 1.0872(4) 0.3509(3) 0.1287(2) 0.0332(9) Uani 1 d .
H8A H 1.0447(4) 0.3077(3) 0.1631(2) 0.042(3) Uiso 1 calc R
H8B H 1.0402(4) 0.3146(3) 0.0931(2) 0.042(3) Uiso 1 calc R
C9 C 1.2728(4) 0.3466(3) 0.1270(2) 0.0321(9) Uani 1 d .
H9A H 1.3178(4) 0.3352(3) 0.1665(2) 0.042(3) Uiso 1 calc R
H9B H 1.3110(4) 0.2802(3) 0.1018(2) 0.042(3) Uiso 1 calc R
C10 C 1.3224(4) 0.4670(3) 0.10255(14) 0.0260(7) Uani 1 d .
O2 O 1.4574(3) 0.4939(2) 0.08476(12) 0.0375(7) Uani 1 d .
N2 N 1.1888(3) 0.5409(2) 0.10221(12) 0.0245(6) Uani 1 d .
C11 C 1.1934(4) 0.6655(3) 0.08504(14) 0.0238(7) Uani 1 d .
C12 C 1.0894(4) 0.7070(3) 0.0419(2) 0.0308(8) Uani 1 d .
H12 H 1.0168(4) 0.6528(3) 0.0233(2) 0.037(4) Uiso 1 calc R
C13 C 1.0913(4) 0.8277(3) 0.0259(2) 0.0337(9) Uani 1 d .
H13 H 1.0181(4) 0.8556(3) -0.0030(2) 0.037(4) Uiso 1 calc R
C14 C 1.1995(5) 0.9088(3) 0.0519(2) 0.0296(8) Uani 1 d .
C15 C 1.3067(5) 0.8645(3) 0.0932(2) 0.0336(9) Uani 1 d .
H15 H 1.3837(5) 0.9176(3) 0.1102(2) 0.037(4) Uiso 1 calc R
C16 C 1.3043(4) 0.7436(3) 0.1106(2) 0.0317(8) Uani 1 d .
H16 H 1.3774(4) 0.7153(3) 0.1395(2) 0.037(4) Uiso 1 calc R
C17 C 1.1983(6) 1.0418(3) 0.0352(2) 0.0462(10) Uani 1 d .
H17A H 1.1050(34) 1.0815(10) 0.0535(17) 0.131(10) Uiso 1 calc R
H17B H 1.1901(58) 1.0494(3) -0.0071(2) 0.131(10) Uiso 1 calc R
H17C H 1.2989(27) 1.0799(10) 0.0486(18) 0.131(10) Uiso 1 calc R
N3 N 1.1783(3) 0.5406(3) 0.22065(13) 0.0307(7) Uani 1 d .
C18 C 1.2065(4) 0.5592(3) 0.2809(2) 0.0284(8) Uani 1 d .
C19 C 1.2077(4) 0.4644(3) 0.3201(2) 0.0372(9) Uani 1 d .
H19 H 1.1833(4) 0.3855(3) 0.3068(2) 0.037(4) Uiso 1 calc R
C20 C 1.2440(4) 0.4824(4) 0.3788(2) 0.0389(10) Uani 1 d .
H20 H 1.2410(4) 0.4162(4) 0.4049(2) 0.037(4) Uiso 1 calc R
C21 C 1.2846(4) 0.5968(4) 0.3995(2) 0.0348(9) Uani 1 d .
C22 C 1.2899(4) 0.6910(3) 0.3597(2) 0.0331(9) Uani 1 d .
H22 H 1.3193(4) 0.7693(3) 0.3726(2) 0.037(4) Uiso 1 calc R
C23 C 1.2529(4) 0.6729(3) 0.3012(2) 0.0301(8) Uani 1 d .
H23 H 1.2593(4) 0.7386(3) 0.2748(2) 0.037(4) Uiso 1 calc R
C24 C 1.3189(6) 0.6189(5) 0.4636(2) 0.0580(13) Uani 1 d .
H24A H 1.2166(9) 0.6174(38) 0.4853(3) 0.131(10) Uiso 1 calc R
H24B H 1.3709(47) 0.6976(17) 0.4683(3) 0.131(10) Uiso 1 calc R
H24C H 1.3912(42) 0.5558(22) 0.4783(5) 0.131(10) Uiso 1 calc R

loop_
_atom_type_symbol
_atom_type_description
_atom_type_scat_dispersion_real
_atom_type_scat_dispersion_imag
_atom_type_scat_source
C C 0.0033 0.0016 'International Tables Vol C Tables 4.2.6.8 and 6.1.1.4'
H H 0.0000 0.0000 'International Tables Vol C Tables 4.2.6.8 and 6.1.1.4'
N N 0.0061 0.0033 'International Tables Vol C Tables 4.2.6.8 and 6.1.1.4'
O O 0.0106 0.0060 'International Tables Vol C Tables 4.2.6.8 and 6.1.1.4'

loop_
_geom_angle_atom_site_label_1
_geom_angle_atom_site_label_2
_geom_angle_atom_site_label_3
_geom_angle
C7 N1 C1 127.0(3)
C7 N1 C4 120.4(3)
C1 N1 C4 110.1(3)
N1 C1 C2 103.6(3)
N1 C1 H1A 111.0(2)
C2 C1 H1A 111.0(2)
N1 C1 H1B 111.0(2)
C2 C1 H1B 111.0(2)
H1A C1 H1B 109.0
C3 C2 C1 103.8(3)
C3 C2 H2A 111.0(2)
C1 C2 H2A 111.0(2)
C3 C2 H2B 111.0(2)
C1 C2 H2B 111.0(2)
H2A C2 H2B 109.0
C2 C3 C4 102.2(3)
C2 C3 H3A 111.3(2)
C4 C3 H3A 111.3(2)
C2 C3 H3B 111.3(2)
C4 C3 H3B 111.3(2)
H3A C3 H3B 109.2
N1 C4 C5 107.9(3)
N1 C4 C3 103.1(3)
C5 C4 C3 118.7(3)
N1 C4 H4 108.9(2)
C5 C4 H4 108.9(2)
C3 C4 H4 108.9(2)
O1 C5 C4 107.4(3)
O1 C5 H5A 110.2(2)
C4 C5 H5A 110.2(2)
O1 C5 H5B 110.2(2)
C4 C5 H5B 110.2(2)
H5A C5 H5B 108.5
C6 O1 C5 114.7(3)
O1 C6 N2 109.4(3)
O1 C6 C7 114.9(3)
N2 C6 C7 111.7(3)
O1 C6 C8 108.8(3)
N2 C6 C8 102.1(3)
C7 C6 C8 109.2(3)
N3 C7 N1 130.1(3)
N3 C7 C6 114.1(3)
N1 C7 C6 115.3(3)
C9 C8 C6 104.1(3)
C9 C8 H8A 110.9(2)
C6 C8 H8A 110.9(2)
C9 C8 H8B 110.9(2)
C6 C8 H8B 110.9(2)
H8A C8 H8B 109.0
C10 C9 C8 104.6(3)
C10 C9 H9A 110.8(2)
C8 C9 H9A 110.8(2)
C10 C9 H9B 110.8(2)
C8 C9 H9B 110.8(2)
H9A C9 H9B 108.9
O2 C10 N2 125.6(3)
O2 C10 C9 126.1(3)
N2 C10 C9 108.3(3)
C10 N2 C11 123.7(3)
C10 N2 C6 112.5(3)
C11 N2 C6 122.8(3)
C12 C11 C16 120.0(3)
C12 C11 N2 119.9(3)
C16 C11 N2 120.0(3)
C13 C12 C11 120.1(3)
C13 C12 H12 120.0(2)
C11 C12 H12 120.0(2)
C12 C13 C14 121.0(3)
C12 C13 H13 119.5(2)
C14 C13 H13 119.5(2)
C15 C14 C13 117.9(3)
C15 C14 C17 121.3(4)
C13 C14 C17 120.8(4)
C14 C15 C16 121.7(3)
C14 C15 H15 119.1(2)
C16 C15 H15 119.1(2)
C15 C16 C11 119.1(3)
C15 C16 H16 120.4(2)
C11 C16 H16 120.5(2)
C14 C17 H17A 109.5(2)
C14 C17 H17B 109.5(2)
H17A C17 H17B 109.5
C14 C17 H17C 109.5(2)
H17A C17 H17C 109.5
H17B C17 H17C 109.5
C7 N3 C18 125.8(3)
C23 C18 C19 117.7(3)
C23 C18 N3 120.2(3)
C19 C18 N3 121.7(3)
C18 C19 C20 121.5(4)
C18 C19 H19 119.3(2)
C20 C19 H19 119.3(2)
C21 C20 C19 120.7(4)
C21 C20 H20 119.7(2)
C19 C20 H20 119.7(2)
C20 C21 C22 117.8(3)
C20 C21 C24 121.4(4)
C22 C21 C24 120.8(4)
C23 C22 C21 121.4(3)
C23 C22 H22 119.3(2)
C21 C22 H22 119.3(2)
C18 C23 C22 120.8(3)
C18 C23 H23 119.6(2)
C22 C23 H23 119.6(2)
C21 C24 H24A 109.5(2)
C21 C24 H24B 109.5(3)
H24A C24 H24B 109.5
C21 C24 H24C 109.5(2)
H24A C24 H24C 109.5
H24B C24 H24C 109.5

loop_
_geom_bond_atom_site_label_1
_geom_bond_atom_site_label_2
_geom_bond_distance
N1 C7 1.362(4)
N1 C1 1.482(5)
N1 C4 1.500(4)
C1 C2 1.527(5)
C1 H1A 0.99
C1 H1B 0.99
C2 C3 1.520(6)
C2 H2A 0.99
C2 H2B 0.99
C3 C4 1.523(5)
C3 H3A 0.99
C3 H3B 0.99
C4 C5 1.502(5)
C4 H4 1.00
C5 O1 1.439(4)
C5 H5A 0.99
C5 H5B 0.99
O1 C6 1.417(4)
C6 N2 1.480(4)
C6 C7 1.549(5)
C6 C8 1.540(5)
C7 N3 1.284(4)
C8 C9 1.530(5)
C8 H8A 0.99
C8 H8B 0.99
C9 C10 1.507(5)
C9 H9A 0.99
C9 H9B 0.99
C10 O2 1.221(4)
C10 N2 1.372(4)
N2 C11 1.440(4)
C11 C12 1.390(5)
C11 C16 1.389(5)
C12 C13 1.389(5)
C12 H12 0.95
C13 C14 1.400(5)
C13 H13 0.95
C14 C15 1.388(5)
C14 C17 1.525(5)
C15 C16 1.401(5)
C15 H15 0.95
C16 H16 0.95
C17 H17A 0.98
C17 H17B 0.98
C17 H17C 0.98
N3 C18 1.420(5)
C18 C23 1.399(5)
C18 C19 1.386(5)
C19 C20 1.398(6)
C19 H19 0.95
C20 C21 1.396(6)
C20 H20 0.95
C21 C22 1.390(5)
C21 C24 1.521(6)
C22 C23 1.394(5)
C22 H22 0.95
C23 H23 0.95
C24 H24A 0.98
C24 H24B 0.98
C24 H24C 0.98
